data_7022189
loop_
_publ_author_name
'Riddlestone, Ian M.'
'Urbano, Juan'
'Phillips, Nicholas'
'Kelly, Michael J.'
'Vidovic, Dragoslav'
'Bates, Joshua I.'
'Taylor, Russell'
'Aldridge, Simon'

_publ_section_title
;
 Salt metathesis for the synthesis of M-Al and M-H-Al bonds.
;
_journal_issue 1
_journal_name_full 'Dalton transactions (Cambridge, England : 2003)'
_journal_page_first 249
_journal_page_last 258
_journal_paper_doi 10.1039/c2dt31974h
_journal_volume 42
_journal_year 2013
_chemical_formula_moiety 'C20 H33 Al1 Cl1 Fe1 N3 O2'
_chemical_formula_sum 'C20 H33 Al Cl Fe N3 O2'
_chemical_formula_weight 465.78
_space_group_IT_number 2
_symmetry_cell_setting triclinic
_symmetry_space_group_name_Hall '-P 1'
_symmetry_space_group_name_H-M 'P -1'
_atom_sites_solution_hydrogens geom
_atom_sites_solution_primary direct
_audit_creation_date 12-03-26
_audit_creation_method CRYSTALS_ver_14.11
_cell_angle_alpha 92.0036(7)
_cell_angle_beta 92.5025(7)
_cell_angle_gamma 100.7188(6)
_cell_formula_units_Z 4
_cell_length_a 8.72890(10)
_cell_length_b 15.4840(2)
_cell_length_c 17.7812(3)
_cell_measurement_reflns_used 9687
_cell_measurement_temperature 150
_cell_measurement_theta_max 27
_cell_measurement_theta_min 5
_cell_volume 2356.82(6)
_computing_cell_refinement 'DENZO/SCALEPACK (Otwinowski & Minor, 1997)'
_computing_data_collection 'COLLECT (Nonius, 2001).'
_computing_data_reduction 'DENZO/SCALEPACK (Otwinowski & Minor, 1997)'
_computing_molecular_graphics 'CAMERON (Watkin et al., 1996)'
_computing_publication_material 'CRYSTALS (Betteridge et al., 2003)'
_computing_structure_refinement 'CRYSTALS (Betteridge et al., 2003)'
_computing_structure_solution 'SIR92 (Altomare et al., 1994)'
_diffrn_ambient_temperature 150
_diffrn_measured_fraction_theta_full 0.992
_diffrn_measured_fraction_theta_max 0.984
_diffrn_measurement_device Area
_diffrn_measurement_device_type 'Nonius KappaCCD'
_diffrn_measurement_method \w
_diffrn_radiation_monochromator graphite
_diffrn_radiation_type 'Mo K\a'
_diffrn_radiation_wavelength 0.71073
_diffrn_reflns_av_R_equivalents 0.053
_diffrn_reflns_limit_h_max 11
_diffrn_reflns_limit_h_min -11
_diffrn_reflns_limit_k_max 18
_diffrn_reflns_limit_k_min -20
_diffrn_reflns_limit_l_max 23
_diffrn_reflns_limit_l_min -23
_diffrn_reflns_number 34511
_diffrn_reflns_theta_full 26.193
_diffrn_reflns_theta_max 27.571
_diffrn_reflns_theta_min 5.108
_diffrn_standards_number 0
_exptl_absorpt_coefficient_mu 0.810
_exptl_absorpt_correction_T_max 0.86
_exptl_absorpt_correction_T_min 0.76
_exptl_absorpt_correction_type multi-scan
_exptl_absorpt_process_details 'DENZO/SCALEPACK (Otwinowski & Minor, 1997)'
_exptl_crystal_colour colourless
_exptl_crystal_density_diffrn 1.313
_exptl_crystal_density_method 'not measured'
_exptl_crystal_description block
_exptl_crystal_F_000 984
_exptl_crystal_size_max 0.220
_exptl_crystal_size_mid 0.200
_exptl_crystal_size_min 0.180
_refine_diff_density_max 1.05
_refine_diff_density_min -0.65
_refine_ls_extinction_method None
_refine_ls_goodness_of_fit_ref 0.9869
_refine_ls_hydrogen_treatment none
_refine_ls_matrix_type full
_refine_ls_number_parameters 506
_refine_ls_number_reflns 10737
_refine_ls_number_restraints 0
_refine_ls_R_factor_all 0.0924
_refine_ls_R_factor_gt 0.0724
_refine_ls_shift/su_max 0.0004435
_refine_ls_shift/su_mean 0.0000175
_refine_ls_structure_factor_coef Fsqd
_refine_ls_weighting_details
;
Method, part 1, Chebychev polynomial, (Watkin, 1994, Prince, 1982)
[weight] = 1.0/[A~0~*T~0~(x)+A~1~*T~1~(x) ... +A~n-1~]*T~n-1~(x)]
where A~i~ are the Chebychev coefficients listed below and x= Fcalc/Fmax
Method = Robust Weighting (Prince, 1982)
W = [weight] * [1-(deltaF/6*sigmaF)^2^]^2^
A~i~ are:
35.0 54.9 31.7 12.4 2.72
;
_refine_ls_weighting_scheme calc
_refine_ls_wR_factor_all 0.2072
_refine_ls_wR_factor_gt 0.1886
_refine_ls_wR_factor_ref 0.2072
_reflns_limit_h_max 11
_reflns_limit_h_min -11
_reflns_limit_k_max 20
_reflns_limit_k_min -20
_reflns_limit_l_max 23
_reflns_limit_l_min 0
_reflns_number_gt 8511
_reflns_number_total 10737
_reflns_threshold_expression I>2.0\s(I)
_oxford_diffrn_Wilson_B_factor 2.06
_oxford_diffrn_Wilson_scale 11.02
_oxford_refine_ls_r_factor_ref 0.0924
_oxford_refine_ls_scale 0.3182(5)
_oxford_reflns_number_all 10737
_oxford_reflns_threshold_expression_ref I>-3.0\s(I)
_oxford_structure_analysis_title '7110911 Compound X'
_cod_data_source_file c2dt31974h.txt
_cod_data_source_block 2b
_cod_depositor_comments
;
The following automatic conversions were performed:

'_symmetry_cell_setting' value 'Triclinic' changed to 'triclinic'
according to /home/saulius/struct/CIF-dictionaries/cif_core.dic
dictionary named 'cif_core.dic' version 2.4.2 from 2011-04-26.

Automatic conversion script
Id: cif_fix_values 1891 2012-01-12 08:04:46Z andrius 
;
_cod_original_sg_symbol_H-M 'P -1 '
_cod_original_formula_sum 'C20 H33 Al1 Cl1 Fe1 N3 O2'
_cod_database_code 7022189

loop_
_symmetry_equiv_pos_as_xyz
x,y,z
-x,-y,-z

loop_
_atom_site_label
_atom_site_type_symbol
_atom_site_fract_x
_atom_site_fract_y
_atom_site_fract_z
_atom_site_U_iso_or_equiv
_atom_site_occupancy
_atom_site_adp_type
Fe101 Fe -0.19173(9) 0.92484(5) 0.85720(4) 0.0246 1.0000 Uani
Al102 Al 0.02747(18) 0.92722(10) 0.78451(9) 0.0213 1.0000 Uani
Cl103 Cl 0.23589(16) 1.01192(10) 0.83490(8) 0.0317 1.0000 Uani
N104 N 0.0317(5) 0.9343(3) 0.6776(3) 0.0244 1.0000 Uani
C105 C 0.0798(6) 0.8580(3) 0.6723(3) 0.0184 1.0000 Uani
N106 N 0.0881(5) 0.8249(3) 0.7407(2) 0.0218 1.0000 Uani
C107 C -0.0208(7) 0.9804(4) 0.6132(3) 0.0274 1.0000 Uani
C108 C -0.1979(8) 0.9704(5) 0.6090(4) 0.0390 1.0000 Uani
C109 C 0.0536(8) 1.0784(4) 0.6206(4) 0.0362 1.0000 Uani
N110 N 0.1119(5) 0.8198(3) 0.6023(2) 0.0234 1.0000 Uani
C111 C 0.0258(7) 0.7292(4) 0.5838(3) 0.0264 1.0000 Uani
C112 C -0.1472(8) 0.7252(5) 0.5947(4) 0.0398 1.0000 Uani
C113 C 0.0472(8) 0.7014(4) 0.5026(4) 0.0377 1.0000 Uani
C114 C 0.2749(7) 0.8428(4) 0.5777(3) 0.0279 1.0000 Uani
C115 C 0.3461(7) 0.9389(4) 0.5975(4) 0.0359 1.0000 Uani
C116 C 0.3856(8) 0.7844(5) 0.6073(4) 0.0374 1.0000 Uani
C117 C 0.1557(7) 0.7491(4) 0.7623(3) 0.0244 1.0000 Uani
C118 C 0.0305(8) 0.6791(4) 0.7929(3) 0.0332 1.0000 Uani
C119 C 0.2906(8) 0.7793(4) 0.8209(4) 0.0359 1.0000 Uani
C120 C -0.3310(9) 1.0114(5) 0.8182(4) 0.0395 1.0000 Uani
C121 C -0.3763(8) 0.9857(5) 0.8914(4) 0.0370 1.0000 Uani
C122 C -0.2470(8) 1.0116(4) 0.9418(4) 0.0371 1.0000 Uani
C123 C -0.1185(8) 1.0543(4) 0.9015(4) 0.0381 1.0000 Uani
C124 C -0.1712(9) 1.0550(4) 0.8245(4) 0.0392 1.0000 Uani
C125 C -0.0952(8) 0.8620(4) 0.9154(3) 0.0346 1.0000 Uani
O126 O -0.0326(7) 0.8196(4) 0.9544(3) 0.0526 1.0000 Uani
C127 C -0.2778(7) 0.8331(4) 0.7995(3) 0.0315 1.0000 Uani
O128 O -0.3352(5) 0.7725(3) 0.7626(3) 0.0444 1.0000 Uani
Fe1 Fe 0.34190(9) 0.43544(5) 0.63714(4) 0.0237 1.0000 Uani
Al2 Al 0.56309(18) 0.42256(10) 0.71233(9) 0.0209 1.0000 Uani
Cl3 Cl 0.77970(17) 0.48840(10) 0.66828(8) 0.0345 1.0000 Uani
N4 N 0.5829(6) 0.4330(3) 0.8204(2) 0.0261 1.0000 Uani
C5 C 0.6058(6) 0.3504(4) 0.8219(3) 0.0240 1.0000 Uani
N6 N 0.5950(6) 0.3144(3) 0.7529(2) 0.0245 1.0000 Uani
C7 C 0.5671(8) 0.4881(4) 0.8864(3) 0.0332 1.0000 Uani
C8 C 0.4072(11) 0.5135(6) 0.8842(4) 0.0533 1.0000 Uani
C9 C 0.6967(11) 0.5699(5) 0.8914(4) 0.0523 1.0000 Uani
N10 N 0.6336(6) 0.3100(3) 0.8902(3) 0.0309 1.0000 Uani
C11 C 0.5144(9) 0.2308(5) 0.9048(4) 0.0399 1.0000 Uani
C12 C 0.3509(9) 0.2527(5) 0.8926(4) 0.0449 1.0000 Uani
C13 C 0.5312(11) 0.2007(5) 0.9849(4) 0.0537 1.0000 Uani
C14 C 0.7990(8) 0.3082(5) 0.9128(3) 0.0380 1.0000 Uani
C15 C 0.9126(9) 0.3477(7) 0.8553(5) 0.0619 1.0000 Uani
C16 C 0.8452(9) 0.3574(6) 0.9884(4) 0.0474 1.0000 Uani
C17 C 0.6286(7) 0.2281(4) 0.7302(3) 0.0283 1.0000 Uani
C18 C 0.7433(8) 0.2385(5) 0.6679(4) 0.0407 1.0000 Uani
C19 C 0.4781(9) 0.1655(4) 0.7034(4) 0.0371 1.0000 Uani
C20 C 0.4357(8) 0.5561(4) 0.5928(4) 0.0332 1.0000 Uani
C21 C 0.2871(8) 0.5228(4) 0.5560(3) 0.0326 1.0000 Uani
C22 C 0.1751(8) 0.5142(4) 0.6104(4) 0.0379 1.0000 Uani
C23 C 0.2523(9) 0.5409(5) 0.6818(4) 0.0408 1.0000 Uani
C24 C 0.4129(9) 0.5674(4) 0.6716(4) 0.0362 1.0000 Uani
C25 C 0.2362(7) 0.3532(4) 0.6889(4) 0.0326 1.0000 Uani
O26 O 0.1634(6) 0.2984(3) 0.7223(3) 0.0469 1.0000 Uani
C27 C 0.4133(7) 0.3594(4) 0.5804(3) 0.0292 1.0000 Uani
O28 O 0.4590(6) 0.3087(3) 0.5429(2) 0.0419 1.0000 Uani
H1071 H 0.0106 0.9545 0.5663 0.0331 1.0000 Uiso
H1083 H -0.2270 1.0023 0.5670 0.0590 1.0000 Uiso
H1082 H -0.2306 0.9939 0.6547 0.0589 1.0000 Uiso
H1081 H -0.2454 0.9091 0.6019 0.0591 1.0000 Uiso
H1091 H 0.0207 1.1072 0.5775 0.0540 1.0000 Uiso
H1092 H 0.0175 1.1037 0.6650 0.0543 1.0000 Uiso
H1093 H 0.1657 1.0856 0.6241 0.0538 1.0000 Uiso
H1111 H 0.0616 0.6869 0.6177 0.0321 1.0000 Uiso
H1121 H -0.2006 0.6645 0.5912 0.0599 1.0000 Uiso
H1122 H -0.1613 0.7507 0.6434 0.0600 1.0000 Uiso
H1123 H -0.1891 0.7579 0.5565 0.0599 1.0000 Uiso
H1131 H -0.0282 0.6491 0.4876 0.0568 1.0000 Uiso
H1132 H 0.0333 0.7470 0.4689 0.0568 1.0000 Uiso
H1133 H 0.1490 0.6882 0.4974 0.0571 1.0000 Uiso
H1141 H 0.2691 0.8353 0.5222 0.0341 1.0000 Uiso
H1151 H 0.4467 0.9527 0.5768 0.0539 1.0000 Uiso
H1152 H 0.3572 0.9493 0.6517 0.0539 1.0000 Uiso
H1153 H 0.2807 0.9767 0.5770 0.0539 1.0000 Uiso
H1161 H 0.4818 0.7960 0.5821 0.0560 1.0000 Uiso
H1162 H 0.4076 0.7963 0.6611 0.0553 1.0000 Uiso
H1163 H 0.3379 0.7235 0.5980 0.0559 1.0000 Uiso
H1171 H 0.1971 0.7250 0.7173 0.0279 1.0000 Uiso
H1181 H 0.0754 0.6317 0.8111 0.0499 1.0000 Uiso
H1182 H -0.0203 0.7038 0.8325 0.0496 1.0000 Uiso
H1183 H -0.0456 0.6568 0.7528 0.0499 1.0000 Uiso
H1193 H 0.3417 0.7310 0.8333 0.0542 1.0000 Uiso
H1192 H 0.2502 0.8005 0.8660 0.0540 1.0000 Uiso
H1191 H 0.3653 0.8258 0.8021 0.0537 1.0000 Uiso
H1201 H -0.3979 1.0031 0.7726 0.0470 1.0000 Uiso
H1211 H -0.4800 0.9549 0.9045 0.0439 1.0000 Uiso
H1221 H -0.2455 1.0027 0.9959 0.0449 1.0000 Uiso
H1231 H -0.0139 1.0791 0.9225 0.0460 1.0000 Uiso
H1241 H -0.1104 1.0801 0.7831 0.0470 1.0000 Uiso
H71 H 0.5773 0.4537 0.9317 0.0399 1.0000 Uiso
H83 H 0.3937 0.5475 0.9288 0.0800 1.0000 Uiso
H82 H 0.3270 0.4614 0.8809 0.0797 1.0000 Uiso
H81 H 0.3943 0.5481 0.8411 0.0799 1.0000 Uiso
H91 H 0.6857 0.6041 0.9362 0.0781 1.0000 Uiso
H92 H 0.7966 0.5523 0.8939 0.0782 1.0000 Uiso
H93 H 0.6879 0.6044 0.8481 0.0780 1.0000 Uiso
H111 H 0.5262 0.1820 0.8691 0.0478 1.0000 Uiso
H121 H 0.2735 0.2012 0.9005 0.0672 1.0000 Uiso
H122 H 0.3406 0.2989 0.9284 0.0670 1.0000 Uiso
H123 H 0.3366 0.2720 0.8423 0.0669 1.0000 Uiso
H131 H 0.4569 0.1472 0.9911 0.0799 1.0000 Uiso
H132 H 0.5130 0.2459 1.0201 0.0799 1.0000 Uiso
H133 H 0.6355 0.1905 0.9943 0.0799 1.0000 Uiso
H141 H 0.8093 0.2468 0.9191 0.0459 1.0000 Uiso
H151 H 1.0156 0.3394 0.8709 0.0929 1.0000 Uiso
H152 H 0.9109 0.4095 0.8522 0.0930 1.0000 Uiso
H153 H 0.8815 0.3180 0.8069 0.0929 1.0000 Uiso
H161 H 0.9510 0.3528 1.0030 0.0709 1.0000 Uiso
H162 H 0.7758 0.3324 1.0259 0.0709 1.0000 Uiso
H163 H 0.8385 0.4183 0.9838 0.0710 1.0000 Uiso
H171 H 0.6749 0.2047 0.7743 0.0336 1.0000 Uiso
H181 H 0.7582 0.1806 0.6519 0.0614 1.0000 Uiso
H182 H 0.8414 0.2739 0.6863 0.0609 1.0000 Uiso
H183 H 0.7007 0.2657 0.6259 0.0609 1.0000 Uiso
H193 H 0.5025 0.1111 0.6843 0.0562 1.0000 Uiso
H192 H 0.4125 0.1539 0.7449 0.0559 1.0000 Uiso
H191 H 0.4259 0.1918 0.6641 0.0555 1.0000 Uiso
H201 H 0.5352 0.5698 0.5684 0.0397 1.0000 Uiso
H211 H 0.2669 0.5077 0.5022 0.0387 1.0000 Uiso
H221 H 0.0633 0.4906 0.6012 0.0450 1.0000 Uiso
H231 H 0.2018 0.5420 0.7299 0.0490 1.0000 Uiso
H241 H 0.4950 0.5918 0.7100 0.0434 1.0000 Uiso

loop_
_atom_site_aniso_label
_atom_site_aniso_U_11
_atom_site_aniso_U_22
_atom_site_aniso_U_33
_atom_site_aniso_U_23
_atom_site_aniso_U_13
_atom_site_aniso_U_12
Fe101 0.0250(4) 0.0268(4) 0.0232(4) -0.0003(3) 0.0019(3) 0.0084(3)
Al102 0.0225(8) 0.0215(7) 0.0202(7) 0.0003(6) -0.0007(6) 0.0054(6)
Cl103 0.0269(7) 0.0327(7) 0.0325(7) -0.0038(6) -0.0021(5) -0.0007(5)
N104 0.029(2) 0.024(2) 0.023(2) 0.0028(17) 0.0000(18) 0.0097(18)
C105 0.019(2) 0.020(2) 0.016(2) -0.0051(18) -0.0024(17) 0.0055(18)
N106 0.024(2) 0.021(2) 0.022(2) 0.0018(16) -0.0013(17) 0.0088(17)
C107 0.030(3) 0.031(3) 0.025(3) 0.002(2) -0.005(2) 0.015(2)
C108 0.031(3) 0.046(4) 0.041(3) 0.006(3) -0.006(3) 0.013(3)
C109 0.043(3) 0.027(3) 0.040(3) 0.007(2) 0.001(3) 0.009(3)
N110 0.029(2) 0.026(2) 0.0151(19) -0.0017(17) 0.0045(17) 0.0048(18)
C111 0.034(3) 0.024(3) 0.021(2) -0.003(2) -0.004(2) 0.004(2)
C112 0.032(3) 0.038(3) 0.044(4) -0.009(3) -0.004(3) -0.005(3)
C113 0.049(4) 0.032(3) 0.028(3) -0.008(2) 0.002(3) 0.000(3)
C114 0.027(3) 0.033(3) 0.024(3) -0.003(2) 0.004(2) 0.004(2)
C115 0.026(3) 0.034(3) 0.047(4) -0.001(3) 0.007(3) 0.003(2)
C116 0.038(3) 0.040(3) 0.037(3) 0.003(3) 0.009(3) 0.014(3)
C117 0.030(3) 0.028(3) 0.018(2) 0.0018(19) 0.000(2) 0.014(2)
C118 0.044(3) 0.026(3) 0.030(3) 0.007(2) 0.007(3) 0.007(2)
C119 0.036(3) 0.036(3) 0.037(3) 0.004(3) -0.008(3) 0.014(3)
C120 0.050(4) 0.042(4) 0.034(3) 0.004(3) -0.001(3) 0.025(3)
C121 0.032(3) 0.043(4) 0.040(3) 0.000(3) 0.008(3) 0.018(3)
C122 0.042(3) 0.037(3) 0.036(3) -0.005(3) 0.008(3) 0.018(3)
C123 0.043(4) 0.031(3) 0.042(4) -0.007(3) 0.007(3) 0.012(3)
C124 0.054(4) 0.029(3) 0.039(3) 0.007(3) 0.016(3) 0.017(3)
C125 0.041(3) 0.038(3) 0.028(3) -0.003(2) 0.000(2) 0.013(3)
O126 0.080(4) 0.053(3) 0.033(2) 0.005(2) -0.008(2) 0.036(3)
C127 0.023(3) 0.041(3) 0.031(3) 0.000(3) 0.002(2) 0.007(2)
O128 0.032(2) 0.044(3) 0.054(3) -0.017(2) -0.004(2) 0.004(2)
Fe1 0.0254(4) 0.0241(4) 0.0230(4) 0.0006(3) 0.0006(3) 0.0084(3)
Al2 0.0219(7) 0.0211(7) 0.0195(7) 0.0008(6) 0.0023(6) 0.0034(6)
Cl3 0.0281(7) 0.0391(8) 0.0337(7) 0.0070(6) 0.0061(5) -0.0021(6)
N4 0.035(3) 0.026(2) 0.017(2) -0.0028(17) 0.0011(18) 0.0065(19)
C5 0.023(2) 0.028(3) 0.021(2) 0.002(2) -0.0003(19) 0.005(2)
N6 0.029(2) 0.026(2) 0.020(2) -0.0001(17) 0.0008(17) 0.0099(18)
C7 0.050(4) 0.028(3) 0.019(3) -0.007(2) 0.005(2) 0.003(3)
C8 0.071(5) 0.057(5) 0.040(4) -0.008(3) 0.012(4) 0.031(4)
C9 0.074(5) 0.034(4) 0.040(4) -0.011(3) 0.007(4) -0.009(3)
N10 0.038(3) 0.032(3) 0.024(2) 0.0034(19) -0.001(2) 0.009(2)
C11 0.047(4) 0.040(3) 0.030(3) 0.013(3) 0.002(3) 0.001(3)
C12 0.040(4) 0.048(4) 0.044(4) 0.010(3) 0.011(3) -0.002(3)
C13 0.077(6) 0.050(4) 0.033(4) 0.018(3) 0.007(4) 0.008(4)
C14 0.041(3) 0.048(4) 0.026(3) -0.002(3) -0.009(3) 0.014(3)
C15 0.034(4) 0.114(8) 0.041(4) 0.007(4) 0.008(3) 0.019(4)
C16 0.049(4) 0.062(5) 0.032(3) 0.000(3) -0.008(3) 0.015(4)
C17 0.040(3) 0.026(3) 0.023(3) 0.003(2) 0.002(2) 0.016(2)
C18 0.042(4) 0.051(4) 0.036(3) 0.000(3) 0.006(3) 0.026(3)
C19 0.054(4) 0.020(3) 0.037(3) 0.002(2) 0.004(3) 0.004(3)
C20 0.038(3) 0.030(3) 0.033(3) 0.006(2) -0.001(3) 0.012(2)
C21 0.040(3) 0.031(3) 0.031(3) 0.005(2) -0.003(2) 0.018(3)
C22 0.037(3) 0.036(3) 0.047(4) 0.002(3) 0.002(3) 0.022(3)
C23 0.058(4) 0.039(3) 0.034(3) 0.000(3) 0.011(3) 0.028(3)
C24 0.055(4) 0.024(3) 0.030(3) -0.001(2) -0.003(3) 0.010(3)
C25 0.025(3) 0.034(3) 0.039(3) 0.000(3) 0.001(2) 0.007(2)
O26 0.034(2) 0.044(3) 0.062(3) 0.016(2) 0.013(2) 0.002(2)
C27 0.033(3) 0.028(3) 0.027(3) -0.001(2) -0.007(2) 0.009(2)
O28 0.065(3) 0.041(3) 0.026(2) -0.0060(19) -0.001(2) 0.028(2)

loop_
_atom_type_symbol
_atom_type_scat_dispersion_real
_atom_type_scat_dispersion_imag
_atom_type_scat_Cromer_Mann_a1
_atom_type_scat_Cromer_Mann_b1
_atom_type_scat_Cromer_Mann_a2
_atom_type_scat_Cromer_Mann_b2
_atom_type_scat_Cromer_Mann_a3
_atom_type_scat_Cromer_Mann_b3
_atom_type_scat_Cromer_Mann_a4
_atom_type_scat_Cromer_Mann_b4
_atom_type_scat_Cromer_Mann_c
_atom_type_scat_source
C 0.0033 0.0016 2.3100 20.8439 1.0200 10.2075 1.5886 0.5687 0.8650 51.6512 0.2156 'International Tables Vol C 4.2.6.8 and 6.1.1.4'
H 0.0000 0.0000 0.4930 10.5109 0.3229 26.1257 0.1402 3.1424 0.0408 57.7998 0.0030 'International Tables Vol C 4.2.6.8 and 6.1.1.4'
O 0.0106 0.0060 3.0485 13.2771 2.2868 5.7011 1.5463 0.3239 0.8670 32.9089 0.2508 'International Tables Vol C 4.2.6.8 and 6.1.1.4'
N 0.0061 0.0033 12.2126 0.0057 3.1322 9.8933 2.0125 28.9975 1.1663 0.5826 -11.5290 'International Tables Vol C 4.2.6.8 and 6.1.1.4'
Fe 0.3463 0.8444 11.7695 4.7611 7.3573 0.3072 3.5222 15.3535 2.3045 76.8805 1.0369 'International Tables Vol C 4.2.6.8 and 6.1.1.4'
Al 0.0645 0.0514 6.4202 3.0387 1.9002 0.7426 1.5936 31.5472 1.9646 85.0886 1.1151 'International Tables Vol C 4.2.6.8 and 6.1.1.4'
Cl 0.1484 0.1585 11.4604 0.0104 7.1964 1.1662 6.2556 18.5194 1.6455 47.7784 -9.5574 'International Tables Vol C 4.2.6.8 and 6.1.1.4'

loop_
_geom_angle_atom_site_label_1
_geom_angle_atom_site_label_2
_geom_angle_atom_site_label_3
_geom_angle
_geom_angle_publ_flag
Al102 Fe101 C120 111.5(2) yes
Al102 Fe101 C121 149.0(2) yes
C120 Fe101 C121 39.7(3) yes
Al102 Fe101 C122 133.0(2) yes
C120 Fe101 C122 65.9(3) yes
C121 Fe101 C122 38.7(3) yes
Al102 Fe101 C123 94.39(19) yes
C120 Fe101 C123 66.7(3) yes
C121 Fe101 C123 66.2(3) yes
C122 Fe101 C123 39.6(3) yes
Al102 Fe101 C124 82.98(19) yes
C120 Fe101 C124 40.0(3) yes
C121 Fe101 C124 66.6(3) yes
C122 Fe101 C124 66.3(3) yes
C123 Fe101 C124 39.7(3) yes
Al102 Fe101 C125 83.0(2) yes
C120 Fe101 C125 162.8(3) yes
C121 Fe101 C125 123.9(3) yes
C122 Fe101 C125 97.6(3) yes
C123 Fe101 C125 104.2(3) yes
Al102 Fe101 C127 85.5(2) yes
C120 Fe101 C127 97.5(3) yes
C121 Fe101 C127 106.2(3) yes
C122 Fe101 C127 141.0(3) yes
C123 Fe101 C127 163.1(3) yes
C124 Fe101 C125 139.6(3) yes
C124 Fe101 C127 123.8(3) yes
C125 Fe101 C127 92.6(3) yes
Fe101 Al102 Cl103 112.78(8) yes
Fe101 Al102 N104 126.35(16) yes
Cl103 Al102 N104 108.33(16) yes
Fe101 Al102 C105 135.86(14) yes
Cl103 Al102 C105 111.33(14) yes
N104 Al102 C105 34.66(18) yes
Fe101 Al102 N106 124.49(16) yes
Cl103 Al102 N106 107.92(16) yes
N104 Al102 N106 69.66(19) yes
C105 Al102 N106 35.02(18) yes
Al102 N104 C105 90.5(3) yes
Al102 N104 C107 143.6(4) yes
C105 N104 C107 124.6(4) yes
Al102 C105 N104 54.8(3) yes
Al102 C105 N106 55.0(2) yes
N104 C105 N106 109.8(4) yes
Al102 C105 N110 177.2(4) yes
N104 C105 N110 122.4(5) yes
N106 C105 N110 127.8(4) yes
C105 N106 Al102 90.0(3) yes
C105 N106 C117 127.9(4) yes
Al102 N106 C117 140.6(4) yes
N104 C107 C108 110.7(5) yes
N104 C107 C109 110.0(5) yes
C108 C107 C109 109.4(5) yes
N104 C107 H1071 109.2 no
C108 C107 H1071 108.2 no
C109 C107 H1071 109.4 no
C107 C108 H1083 108.0 no
C107 C108 H1082 109.2 no
H1083 C108 H1082 110.1 no
C107 C108 H1081 109.9 no
H1083 C108 H1081 109.9 no
H1082 C108 H1081 109.7 no
C107 C109 H1091 109.0 no
C107 C109 H1092 108.7 no
H1091 C109 H1092 108.7 no
C107 C109 H1093 110.2 no
H1091 C109 H1093 110.2 no
H1092 C109 H1093 110.0 no
C105 N110 C111 115.7(4) yes
C105 N110 C114 116.9(4) yes
C111 N110 C114 117.4(4) yes
N110 C111 C112 109.5(5) yes
N110 C111 C113 110.9(5) yes
C112 C111 C113 108.9(5) yes
N110 C111 H1111 110.9 no
C112 C111 H1111 107.5 no
C113 C111 H1111 109.1 no
C111 C112 H1121 109.4 no
C111 C112 H1122 109.8 no
H1121 C112 H1122 109.3 no
C111 C112 H1123 109.2 no
H1121 C112 H1123 110.1 no
H1122 C112 H1123 109.0 no
C111 C113 H1131 110.0 no
C111 C113 H1132 111.2 no
H1131 C113 H1132 108.4 no
C111 C113 H1133 110.5 no
H1131 C113 H1133 107.9 no
H1132 C113 H1133 108.8 no
N110 C114 C115 111.6(5) yes
N110 C114 C116 115.0(5) yes
C115 C114 C116 109.2(5) yes
N110 C114 H1141 106.6 no
C115 C114 H1141 107.2 no
C116 C114 H1141 106.8 no
C114 C115 H1151 109.2 no
C114 C115 H1152 110.4 no
H1151 C115 H1152 109.3 no
C114 C115 H1153 110.4 no
H1151 C115 H1153 109.0 no
H1152 C115 H1153 108.6 no
C114 C116 H1161 110.1 no
C114 C116 H1162 109.8 no
H1161 C116 H1162 109.0 no
C114 C116 H1163 109.5 no
H1161 C116 H1163 108.9 no
H1162 C116 H1163 109.5 no
N106 C117 C118 109.9(5) yes
N106 C117 C119 109.4(5) yes
C118 C117 C119 111.2(5) yes
N106 C117 H1171 108.2 no
C118 C117 H1171 109.5 no
C119 C117 H1171 108.7 no
C117 C118 H1181 110.4 no
C117 C118 H1182 110.3 no
H1181 C118 H1182 109.7 no
C117 C118 H1183 108.8 no
H1181 C118 H1183 108.9 no
H1182 C118 H1183 108.7 no
C117 C119 H1193 110.6 no
C117 C119 H1192 109.1 no
H1193 C119 H1192 108.7 no
C117 C119 H1191 110.2 no
H1193 C119 H1191 109.3 no
H1192 C119 H1191 108.9 no
Fe101 C120 C121 71.2(4) yes
Fe101 C120 C124 70.3(4) yes
C121 C120 C124 108.0(6) yes
Fe101 C120 H1201 126.0 no
C121 C120 H1201 126.0 no
C124 C120 H1201 125.9 no
Fe101 C121 C120 69.2(4) yes
Fe101 C121 C122 70.7(3) yes
C120 C121 C122 108.1(6) yes
Fe101 C121 H1211 125.6 no
C120 C121 H1211 126.3 no
C122 C121 H1211 125.6 no
Fe101 C122 C121 70.7(4) yes
Fe101 C122 C123 69.8(3) yes
C121 C122 C123 108.9(6) yes
Fe101 C122 H1221 126.3 no
C121 C122 H1221 125.5 no
C123 C122 H1221 125.6 no
Fe101 C123 C122 70.7(4) yes
Fe101 C123 C124 69.9(4) yes
C122 C123 C124 107.5(6) yes
Fe101 C123 H1231 125.3 no
C122 C123 H1231 126.6 no
C124 C123 H1231 125.9 no
Fe101 C124 C120 69.7(4) yes
Fe101 C124 C123 70.3(4) yes
C120 C124 C123 107.5(6) yes
Fe101 C124 H1241 125.1 no
C120 C124 H1241 125.6 no
C123 C124 H1241 126.9 no
Fe101 C125 O126 179.2(7) yes
Fe101 C127 O128 179.1(6) yes
Al2 Fe1 C20 96.56(18) yes
Al2 Fe1 C21 135.85(19) yes
C20 Fe1 C21 39.6(2) yes
Al2 Fe1 C22 146.2(2) yes
C20 Fe1 C22 65.8(3) yes
C21 Fe1 C22 38.6(3) yes
Al2 Fe1 C23 107.7(2) yes
C20 Fe1 C23 66.4(3) yes
C21 Fe1 C23 65.9(3) yes
C22 Fe1 C23 39.6(3) yes
Al2 Fe1 C24 81.54(19) yes
C20 Fe1 C24 40.1(2) yes
C21 Fe1 C24 66.8(2) yes
C22 Fe1 C24 66.3(3) yes
C23 Fe1 C24 39.4(3) yes
Al2 Fe1 C25 87.6(2) yes
C20 Fe1 C25 164.1(3) yes
C21 Fe1 C25 135.8(3) yes
C22 Fe1 C25 102.6(3) yes
C23 Fe1 C25 97.7(3) yes
Al2 Fe1 C27 81.13(19) yes
C20 Fe1 C27 103.3(3) yes
C21 Fe1 C27 100.8(3) yes
C22 Fe1 C27 129.6(3) yes
C23 Fe1 C27 166.7(3) yes
C24 Fe1 C25 126.3(3) yes
C24 Fe1 C27 136.4(3) yes
C25 Fe1 C27 92.5(3) yes
Fe1 Al2 Cl3 113.27(8) yes
Fe1 Al2 N4 126.14(17) yes
Cl3 Al2 N4 108.48(17) yes
Fe1 Al2 C5 134.74(15) yes
Cl3 Al2 C5 111.94(15) yes
N4 Al2 C5 34.86(19) yes
Fe1 Al2 N6 123.27(16) yes
Cl3 Al2 N6 108.77(17) yes
N4 Al2 N6 69.4(2) yes
C5 Al2 N6 34.60(19) yes
Al2 N4 C5 89.7(3) yes
Al2 N4 C7 144.9(4) yes
C5 N4 C7 125.0(5) yes
Al2 C5 N4 55.5(3) yes
Al2 C5 N6 55.0(3) yes
N4 C5 N6 110.4(5) yes
Al2 C5 N10 177.6(4) yes
N4 C5 N10 122.3(5) yes
N6 C5 N10 127.3(5) yes
C5 N6 Al2 90.4(3) yes
C5 N6 C17 127.0(5) yes
Al2 N6 C17 141.7(4) yes
N4 C7 C8 110.4(5) yes
N4 C7 C9 110.3(5) yes
C8 C7 C9 111.0(6) yes
N4 C7 H71 108.1 no
C8 C7 H71 108.3 no
C9 C7 H71 108.7 no
C7 C8 H83 111.0 no
C7 C8 H82 109.9 no
H83 C8 H82 108.3 no
C7 C8 H81 110.3 no
H83 C8 H81 108.3 no
H82 C8 H81 108.9 no
C7 C9 H91 108.6 no
C7 C9 H92 109.5 no
H91 C9 H92 109.5 no
C7 C9 H93 109.7 no
H91 C9 H93 109.5 no
H92 C9 H93 109.9 no
C5 N10 C11 114.4(5) yes
C5 N10 C14 116.9(5) yes
C11 N10 C14 117.4(5) yes
N10 C11 C12 109.0(5) yes
N10 C11 C13 112.2(6) yes
C12 C11 C13 108.4(6) yes
N10 C11 H111 109.0 no
C12 C11 H111 109.5 no
C13 C11 H111 108.6 no
C11 C12 H121 109.2 no
C11 C12 H122 108.3 no
H121 C12 H122 109.6 no
C11 C12 H123 110.5 no
H121 C12 H123 109.7 no
H122 C12 H123 109.4 no
C11 C13 H131 109.7 no
C11 C13 H132 109.5 no
H131 C13 H132 109.9 no
C11 C13 H133 109.1 no
H131 C13 H133 109.8 no
H132 C13 H133 108.9 no
N10 C14 C15 113.0(5) yes
N10 C14 C16 110.6(6) yes
C15 C14 C16 108.6(7) yes
N10 C14 H141 108.5 no
C15 C14 H141 108.7 no
C16 C14 H141 107.3 no
C14 C15 H151 108.7 no
C14 C15 H152 109.6 no
H151 C15 H152 110.1 no
C14 C15 H153 108.9 no
H151 C15 H153 109.8 no
H152 C15 H153 109.7 no
C14 C16 H161 109.0 no
C14 C16 H162 109.8 no
H161 C16 H162 109.8 no
C14 C16 H163 109.4 no
H161 C16 H163 109.5 no
H162 C16 H163 109.4 no
N6 C17 C18 109.6(5) yes
N6 C17 C19 110.3(5) yes
C18 C17 C19 110.2(5) yes
N6 C17 H171 107.7 no
C18 C17 H171 109.7 no
C19 C17 H171 109.4 no
C17 C18 H181 107.9 no
C17 C18 H182 110.0 no
H181 C18 H182 110.1 no
C17 C18 H183 109.5 no
H181 C18 H183 109.3 no
H182 C18 H183 110.0 no
C17 C19 H193 109.6 no
C17 C19 H192 109.1 no
H193 C19 H192 109.2 no
C17 C19 H191 109.4 no
H193 C19 H191 109.4 no
H192 C19 H191 110.3 no
Fe1 C20 C21 70.9(4) yes
Fe1 C20 C24 69.6(4) yes
C21 C20 C24 107.7(6) yes
Fe1 C20 H201 125.7 no
C21 C20 H201 126.0 no
C24 C20 H201 126.2 no
Fe1 C21 C20 69.4(3) yes
Fe1 C21 C22 70.9(4) yes
C20 C21 C22 108.2(6) yes
Fe1 C21 H211 124.6 no
C20 C21 H211 126.0 no
C22 C21 H211 125.8 no
Fe1 C22 C21 70.5(3) yes
Fe1 C22 C23 69.1(3) yes
C21 C22 C23 108.2(6) yes
Fe1 C22 H221 123.5 no
C21 C22 H221 125.8 no
C23 C22 H221 125.9 no
Fe1 C23 C22 71.4(3) yes
Fe1 C23 C24 70.2(3) yes
C22 C23 C24 108.6(6) yes
Fe1 C23 H231 125.4 no
C22 C23 H231 125.7 no
C24 C23 H231 125.7 no
C20 C24 Fe1 70.2(4) yes
C20 C24 C23 107.3(6) yes
Fe1 C24 C23 70.4(4) yes
C20 C24 H241 125.1 no
Fe1 C24 H241 126.9 no
C23 C24 H241 127.5 no
Fe1 C25 O26 178.7(6) yes
Fe1 C27 O28 179.3(6) yes

loop_
_geom_bond_atom_site_label_1
_geom_bond_atom_site_label_2
_geom_bond_distance
_geom_bond_publ_flag
Fe101 Al102 2.3507(17) yes
Fe101 C120 2.086(6) yes
Fe101 C121 2.113(6) yes
Fe101 C122 2.113(6) yes
Fe101 C123 2.101(6) yes
Fe101 C124 2.096(6) yes
Fe101 C125 1.739(6) yes
Fe101 C127 1.752(6) yes
Al102 Cl103 2.173(2) yes
Al102 N104 1.909(5) yes
Al102 C105 2.335(5) yes
Al102 N106 1.912(5) yes
N104 C105 1.328(6) yes
N104 C107 1.471(7) yes
C105 N106 1.340(6) yes
C105 N110 1.421(6) yes
N106 C117 1.464(6) yes
C107 C108 1.524(8) yes
C107 C109 1.535(9) yes
C107 H1071 0.982 no
C108 H1083 0.961 no
C108 H1082 0.956 no
C108 H1081 0.963 no
C109 H1091 0.959 no
C109 H1092 0.961 no
C109 H1093 0.963 no
N110 C111 1.481(7) yes
N110 C114 1.489(7) yes
C111 C112 1.521(9) yes
C111 C113 1.522(8) yes
C111 H1111 0.989 no
C112 H1121 0.967 no
C112 H1122 0.962 no
C112 H1123 0.961 no
C113 H1131 0.966 no
C113 H1132 0.962 no
C113 H1133 0.956 no
C114 C115 1.524(8) yes
C114 C116 1.530(9) yes
C114 H1141 0.989 no
C115 H1151 0.958 no
C115 H1152 0.970 no
C115 H1153 0.961 no
C116 H1161 0.960 no
C116 H1162 0.972 no
C116 H1163 0.963 no
C117 C118 1.523(8) yes
C117 C119 1.532(8) yes
C117 H1171 0.983 no
C118 H1181 0.954 no
C118 H1182 0.955 no
C118 H1183 0.961 no
C119 H1193 0.965 no
C119 H1192 0.961 no
C119 H1191 0.958 no
C120 C121 1.424(9) yes
C120 C124 1.430(11) yes
C120 H1201 0.970 no
C121 C122 1.399(10) yes
C121 H1211 0.983 no
C122 C123 1.427(10) yes
C122 H1221 0.976 no
C123 C124 1.427(10) yes
C123 H1231 0.975 no
C124 H1241 0.975 no
C125 O126 1.160(8) yes
C127 O128 1.146(8) yes
Fe1 Al2 2.3435(17) yes
Fe1 C20 2.091(6) yes
Fe1 C21 2.111(6) yes
Fe1 C22 2.115(6) yes
Fe1 C23 2.085(6) yes
Fe1 C24 2.083(6) yes
Fe1 C25 1.743(6) yes
Fe1 C27 1.743(6) yes
Al2 Cl3 2.167(2) yes
Al2 N4 1.919(5) yes
Al2 C5 2.330(5) yes
Al2 N6 1.908(5) yes
N4 C5 1.331(7) yes
N4 C7 1.454(7) yes
C5 N6 1.323(7) yes
C5 N10 1.418(7) yes
N6 C17 1.467(7) yes
C7 C8 1.518(11) yes
C7 C9 1.530(9) yes
C7 H71 0.990 no
C8 H83 0.959 no
C8 H82 0.964 no
C8 H81 0.964 no
C9 H91 0.959 no
C9 H92 0.960 no
C9 H93 0.962 no
N10 C11 1.491(8) yes
N10 C14 1.487(8) yes
C11 C12 1.536(11) yes
C11 C13 1.524(9) yes
C11 H111 0.992 no
C12 H121 0.964 no
C12 H122 0.960 no
C12 H123 0.963 no
C13 H131 0.965 no
C13 H132 0.962 no
C13 H133 0.961 no
C14 C15 1.519(11) yes
C14 C16 1.522(9) yes
C14 H141 0.981 no
C15 H151 0.962 no
C15 H152 0.964 no
C15 H153 0.966 no
C16 H161 0.965 no
C16 H162 0.964 no
C16 H163 0.961 no
C17 C18 1.519(9) yes
C17 C19 1.527(9) yes
C17 H171 0.978 no
C18 H181 0.964 no
C18 H182 0.964 no
C18 H183 0.964 no
C19 H193 0.961 no
C19 H192 0.956 no
C19 H191 0.962 no
C20 C21 1.425(9) yes
C20 C24 1.432(9) yes
C20 H201 0.979 no
C21 C22 1.396(9) yes
C21 H211 0.978 no
C22 C23 1.422(10) yes
C22 H221 0.981 no
C23 C24 1.406(10) yes
C23 H231 0.981 no
C24 H241 0.980 no
C25 O26 1.159(8) yes
C27 O28 1.150(7) yes

loop_
_oxford_twin_element_scale_factors
0.6278(16)
0.3722(16)
